data_7242892
loop_
_publ_author_name
'Fiore, Cecilia'
'Shemchuk, Oleksii'
'Grepioni, Fabrizia'
'Turner, Raymond J.'
'Braga, Dario'

_publ_section_title
;
 Proflavine and zinc chloride &#x201C;team chemistry&#x201D;: combining
 antibacterial agents via solid-state interaction
;
_journal_issue 25
_journal_name_full CrystEngComm
_journal_page_first 4494
_journal_page_last 4499
_journal_paper_doi 10.1039/D1CE00612F
_journal_volume 23
_journal_year 2021
_chemical_formula_moiety 'Cl4 Zn, 2(C13 H12 N3), H2 O'
_chemical_formula_sum 'C26 H26 Cl4 N6 O Zn'
_chemical_formula_weight 645.70
_space_group_crystal_system triclinic
_space_group_IT_number 2
_space_group_name_Hall '-P 1'
_space_group_name_H-M_alt 'P -1'
_atom_sites_solution_hydrogens mixed
_atom_sites_solution_primary dual
_audit_creation_date 2021-03-01
_audit_creation_method
;
Olex2 1.3
(compiled 2020.11.12 svn.r5f609507 for OlexSys, GUI svn.r6272)
;
_audit_update_record
;
2021-05-03 deposited with the CCDC.	2021-05-20 downloaded from the CCDC.
;
_cell_angle_alpha 100.796(4)
_cell_angle_beta 93.143(4)
_cell_angle_gamma 112.422(4)
_cell_formula_units_Z 2
_cell_length_a 8.7727(4)
_cell_length_b 10.1439(5)
_cell_length_c 16.8688(9)
_cell_measurement_reflns_used 2540
_cell_measurement_temperature 293(2)
_cell_measurement_theta_max 26.2810
_cell_measurement_theta_min 3.6940
_cell_volume 1349.85(13)
_computing_cell_refinement 'CrysAlisPro 1.171.40.53a (Rigaku OD, 2019)'
_computing_data_collection 'CrysAlisPro 1.171.40.53a (Rigaku OD, 2019)'
_computing_data_reduction 'CrysAlisPro 1.171.40.53a (Rigaku OD, 2019)'
_computing_molecular_graphics 'Olex2 1.3 (Dolomanov et al., 2009)'
_computing_publication_material 'Olex2 1.3 (Dolomanov et al., 2009)'
_computing_structure_refinement 'SHELXL 2016/6 (Sheldrick, 2015)'
_computing_structure_solution 'SHELXT  (Sheldrick, 2015)'
_diffrn_ambient_temperature 293(2)
_diffrn_detector 'CCD plate'
_diffrn_detector_area_resol_mean 16.1340
_diffrn_detector_type Sapphire3
_diffrn_measured_fraction_theta_full 0.997
_diffrn_measured_fraction_theta_max 0.997
_diffrn_measurement_details
;
List of Runs (angles in degrees, time in seconds):

  # Type    Start    End  Width  t~exp~   \w     \q     \k     \f   Frames
#--------------------------------------------------------------------------
  1  \w    -11.00  15.00   1.00   75.00    --   17.77  77.00  90.00   26
  2  \w    -50.00  35.00   1.00   75.00    --   17.77 -57.00-150.00   85
  3  \w     -9.00  38.00   1.00   75.00    --   17.77  77.00 -30.00   47
  4  \w     -2.00  38.00   1.00   75.00    --   17.77  77.00-180.00   40
  5  \w    -19.00  56.00   1.00   75.00    --   17.77 -99.00  90.00   75
  6  \w    -48.00  53.00   1.00   75.00    --   17.77 -19.00 -90.00  101
;
_diffrn_measurement_device 'four-circle diffractometer'
_diffrn_measurement_device_type 'Xcalibur, Sapphire3'
_diffrn_measurement_method '\w scans'
_diffrn_orient_matrix_type 'CrysAlisPro convention (1999,Acta A55,543-557)'
_diffrn_orient_matrix_UB_11 0.0265522000
_diffrn_orient_matrix_UB_12 -0.0392079000
_diffrn_orient_matrix_UB_13 -0.0317039000
_diffrn_orient_matrix_UB_21 -0.0534959000
_diffrn_orient_matrix_UB_22 0.0099584000
_diffrn_orient_matrix_UB_23 -0.0292349000
_diffrn_orient_matrix_UB_31 0.0650712000
_diffrn_orient_matrix_UB_32 0.0662734000
_diffrn_orient_matrix_UB_33 -0.0029391000
_diffrn_radiation_monochromator graphite
_diffrn_radiation_probe x-ray
_diffrn_radiation_type 'Mo K\a'
_diffrn_radiation_wavelength 0.71073
_diffrn_reflns_av_R_equivalents 0.0367
_diffrn_reflns_av_unetI/netI 0.0932
_diffrn_reflns_Laue_measured_fraction_full 0.997
_diffrn_reflns_Laue_measured_fraction_max 0.997
_diffrn_reflns_limit_h_max 10
_diffrn_reflns_limit_h_min -10
_diffrn_reflns_limit_k_max 11
_diffrn_reflns_limit_k_min -12
_diffrn_reflns_limit_l_max 20
_diffrn_reflns_limit_l_min -20
_diffrn_reflns_number 9389
_diffrn_reflns_point_group_measured_fraction_full 0.997
_diffrn_reflns_point_group_measured_fraction_max 0.997
_diffrn_reflns_theta_full 25.000
_diffrn_reflns_theta_max 25.000
_diffrn_reflns_theta_min 3.294
_diffrn_source 'fine-focus sealed X-ray tube'
_diffrn_source_type 'Enhance (Mo) X-ray Source'
_exptl_absorpt_coefficient_mu 1.339
_exptl_absorpt_correction_T_max 1.00000
_exptl_absorpt_correction_T_min 0.97960
_exptl_absorpt_correction_type multi-scan
_exptl_absorpt_process_details
;
CrysAlisPro 1.171.40.53a (Rigaku Oxford Diffraction, 2019)
Empirical absorption correction using spherical harmonics,
 implemented in SCALE3 ABSPACK scaling algorithm.
;
_exptl_crystal_colour brown
_exptl_crystal_colour_primary brown
_exptl_crystal_density_diffrn 1.589
_exptl_crystal_description plate
_exptl_crystal_F_000 660
_exptl_crystal_size_max 0.11
_exptl_crystal_size_mid 0.09
_exptl_crystal_size_min 0.05
_refine_diff_density_max 0.502
_refine_diff_density_min -0.431
_refine_diff_density_rms 0.067
_refine_ls_extinction_method none
_refine_ls_goodness_of_fit_ref 1.072
_refine_ls_hydrogen_treatment mixed
_refine_ls_matrix_type full
_refine_ls_number_parameters 357
_refine_ls_number_reflns 4754
_refine_ls_number_restraints 0
_refine_ls_restrained_S_all 1.072
_refine_ls_R_factor_all 0.1049
_refine_ls_R_factor_gt 0.0636
_refine_ls_shift/su_max 0.000
_refine_ls_shift/su_mean 0.000
_refine_ls_structure_factor_coef Fsqd
_refine_ls_weighting_details 'w=1/[\s^2^(Fo^2^)+(0.0234P)^2^] where P=(Fo^2^+2Fc^2^)/3'
_refine_ls_weighting_scheme calc
_refine_ls_wR_factor_gt 0.0884
_refine_ls_wR_factor_ref 0.1033
_reflns_Friedel_coverage 0.000
_reflns_number_gt 3296
_reflns_number_total 4754
_reflns_threshold_expression 'I > 2\s(I)'
_cod_data_source_file d1ce00612f2.cif
_cod_data_source_block zncl2_prf
_cod_depositor_comments 'Adding full bibliography for 7242890--7242893.cif.'
_cod_original_cell_volume 1349.85(12)
_cod_database_code 7242892
_shelx_shelxl_version_number 2016/6
_shelx_space_group_comment
;
The symmetry employed for this shelxl refinement is uniquely defined
by the following loop, which should always be used as a source of
symmetry information in preference to the above space-group names.
They are only intended as comments.
;
_shelx_estimated_absorpt_t_max 0.936
_shelx_estimated_absorpt_t_min 0.867
_reflns_odcompleteness_completeness 99.75
_reflns_odcompleteness_iscentric 1
_reflns_odcompleteness_theta 26.32
_olex2_refinement_description
;
1. Fixed Uiso
 At 1.2 times of:
  All C(H) groups, All N(H,H) groups
 At 1.5 times of:
  All O(H,H) groups
2.a Free rotating group:
 O00A(H00J,H00L)
2.b Rotating group:
 N008(H00A,H00B), N009(H00C,H00D), N00D(H00H,H00I)
2.c Aromatic/amide H refined with riding coordinates:
 C00G(H00G), C00K(H00K), C00N(H00N), C00O(H00O), C00Q(H00Q), C00R(H00R),
 C00S(H00S), C00W(H00W), C00X(H00X), C00Y(H00Y), C00Z(H00Z), C010(H010),
 C011(H011), C012(H012)
2.d X=CH2 refined with riding coordinates:
 N00B(H00E,H00F)
;
_olex2_submission_special_instructions 'No special instructions were received'
_oxdiff_exptl_absorpt_empirical_details
;
Empirical correction (ABSPACK) includes:
- Absorption correction using spherical harmonics
- Frame scaling
;
_oxdiff_exptl_absorpt_empirical_full_max 1.094
_oxdiff_exptl_absorpt_empirical_full_min 0.962

loop_
_space_group_symop_operation_xyz
'x, y, z'
'-x, -y, -z'

loop_
_atom_site_label
_atom_site_type_symbol
_atom_site_fract_x
_atom_site_fract_y
_atom_site_fract_z
_atom_site_U_iso_or_equiv
_atom_site_adp_type
_atom_site_occupancy
_atom_site_site_symmetry_order
_atom_site_calc_flag
_atom_site_refinement_flags_posn
_atom_site_refinement_flags_adp
_atom_site_refinement_flags_occupancy
_atom_site_disorder_assembly
_atom_site_disorder_group
Zn01 Zn 0.00474(7) 0.07258(6) 0.24339(4) 0.04292(19) Uani 1 1 d . . . . .
Cl02 Cl 0.05996(14) 0.29236(12) 0.32597(8) 0.0495(4) Uani 1 1 d . . . . .
Cl03 Cl -0.08496(17) -0.10304(13) 0.31741(8) 0.0580(4) Uani 1 1 d . . . . .
Cl04 Cl -0.20051(16) 0.04317(15) 0.14457(9) 0.0687(4) Uani 1 1 d . . . . .
Cl05 Cl 0.22609(17) 0.06411(15) 0.18418(10) 0.0702(5) Uani 1 1 d . . . . .
N006 N 0.3967(5) 0.6013(4) 0.3878(3) 0.0374(11) Uani 1 1 d . . . . .
N007 N 0.3209(5) 0.3749(4) 0.1023(3) 0.0395(11) Uani 1 1 d . . . . .
N008 N 0.1200(4) 0.9018(4) 0.5038(3) 0.0530(12) Uani 1 1 d . . . . .
H00A H 0.043080 0.846261 0.464003 0.064 Uiso 1 1 d R U . . .
H00B H 0.078484 0.901427 0.548885 0.064 Uiso 1 1 d R U . . .
N009 N 0.6657(5) 0.3068(4) 0.2569(3) 0.0589(12) Uani 1 1 d . . . . .
H00C H 0.723896 0.262383 0.273594 0.071 Uiso 1 1 d R U . . .
H00D H 0.567473 0.242038 0.235196 0.071 Uiso 1 1 d R U . . .
O00A O 0.0115(5) 0.1663(4) 0.0034(3) 0.0807(12) Uani 1 1 d G . . . .
H00J H -0.017952 0.124788 -0.046826 0.121 Uiso 1 1 d G U . . .
H00L H -0.051734 0.105003 0.027837 0.121 Uiso 1 1 d G U . . .
N00B N 0.6115(5) 0.1223(4) -0.0456(3) 0.0570(12) Uani 1 1 d . . . . .
H00E H 0.522232 0.043357 -0.058149 0.068 Uiso 1 1 calc R U . . .
H00F H 0.702070 0.123380 -0.063189 0.068 Uiso 1 1 calc R U . . .
C00C C 0.5240(5) 0.5556(4) 0.3859(3) 0.0321(11) Uani 1 1 d . . . . .
N00D N -0.0048(5) 0.6071(4) 0.2375(3) 0.0616(13) Uani 1 1 d . . . . .
H00H H -0.046457 0.534785 0.260418 0.074 Uiso 1 1 d R U . . .
H00I H 0.011794 0.687507 0.271480 0.074 Uiso 1 1 d R U . . .
C00E C 0.4636(5) 0.3712(5) 0.0761(3) 0.0354(11) Uani 1 1 d . . . . .
C00F C 0.5141(5) 0.7705(4) 0.5150(3) 0.0352(12) Uani 1 1 d . . . . .
C00G C 0.5229(5) 0.4473(5) 0.3220(3) 0.0387(12) Uani 1 1 d . . . . .
H00G H 0.434423 0.403897 0.279749 0.046 Uiso 1 1 calc R U . . .
C00H C 0.6095(5) 0.5042(5) 0.0961(3) 0.0375(12) Uani 1 1 d . . . . .
C00I C 0.3848(5) 0.7058(4) 0.4483(3) 0.0324(11) Uani 1 1 d . . . . .
C00J C 0.6545(5) 0.6214(4) 0.4519(3) 0.0329(11) Uani 1 1 d . . . . .
C00K C 0.6451(5) 0.7251(4) 0.5147(3) 0.0370(12) Uani 1 1 d . . . . .
H00K H 0.729787 0.766630 0.558708 0.044 Uiso 1 1 calc R U . . .
C00L C 0.3062(6) 0.4954(5) 0.1466(3) 0.0357(11) Uani 1 1 d . . . . .
C00M C 0.1431(6) 0.6120(5) 0.2134(3) 0.0467(13) Uani 1 1 d . . . . .
C00N C 0.2504(5) 0.7456(4) 0.4446(3) 0.0348(11) Uani 1 1 d . . . . .
H00N H 0.166103 0.701630 0.400407 0.042 Uiso 1 1 calc R U . . .
C00O C 0.4655(5) 0.2444(5) 0.0302(3) 0.0396(12) Uani 1 1 d . . . . .
H00O H 0.369348 0.158671 0.018532 0.047 Uiso 1 1 calc R U . . .
C00P C 0.2435(6) 0.8510(5) 0.5069(3) 0.0396(12) Uani 1 1 d . . . . .
C00Q C 0.3685(6) 0.9139(5) 0.5756(3) 0.0434(13) Uani 1 1 d . . . . .
H00Q H 0.359992 0.981833 0.618599 0.052 Uiso 1 1 calc R U . . .
C00R C 0.1551(6) 0.4876(5) 0.1700(3) 0.0414(13) Uani 1 1 d . . . . .
H00R H 0.062190 0.399271 0.156492 0.050 Uiso 1 1 calc R U . . .
C00S C 0.5004(6) 0.8759(5) 0.5791(3) 0.0453(13) Uani 1 1 d . . . . .
H00S H 0.582892 0.919438 0.624069 0.054 Uiso 1 1 calc R U . . .
C00T C 0.6095(6) 0.2442(5) 0.0015(3) 0.0429(13) Uani 1 1 d . . . . .
C00U C 0.4510(6) 0.6271(5) 0.1666(3) 0.0388(12) Uani 1 1 d . . . . .
C00V C 0.6549(6) 0.4042(5) 0.3217(3) 0.0398(12) Uani 1 1 d . . . . .
C00W C 0.7844(5) 0.5702(5) 0.4501(3) 0.0434(13) Uani 1 1 d . . . . .
H00W H 0.870792 0.609294 0.493268 0.052 Uiso 1 1 calc R U . . .
C00X C 0.2859(7) 0.7449(5) 0.2326(3) 0.0522(14) Uani 1 1 d . . . . .
H00X H 0.277175 0.829272 0.260735 0.063 Uiso 1 1 calc R U . . .
C00Y C 0.7858(6) 0.4679(5) 0.3883(3) 0.0455(14) Uani 1 1 d . . . . .
H00Y H 0.873470 0.437684 0.388638 0.055 Uiso 1 1 calc R U . . .
C00Z C 0.5972(6) 0.6271(5) 0.1406(3) 0.0466(13) Uani 1 1 d . . . . .
H00Z H 0.691750 0.714113 0.153741 0.056 Uiso 1 1 calc R U . . .
C010 C 0.7557(6) 0.4983(6) 0.0657(3) 0.0503(14) Uani 1 1 d . . . . .
H010 H 0.853410 0.582733 0.076821 0.060 Uiso 1 1 calc R U . . .
C011 C 0.4327(7) 0.7527(5) 0.2116(3) 0.0527(14) Uani 1 1 d . . . . .
H011 H 0.524715 0.841563 0.226400 0.063 Uiso 1 1 calc R U . . .
C012 C 0.7557(6) 0.3739(6) 0.0213(3) 0.0519(14) Uani 1 1 d . . . . .
H012 H 0.853711 0.373204 0.003183 0.062 Uiso 1 1 calc R U . . .
H006 H 0.317(5) 0.559(4) 0.360(3) 0.028(14) Uiso 1 1 d . . . . .
H007 H 0.239(5) 0.300(4) 0.090(3) 0.039(15) Uiso 1 1 d . . . . .

loop_
_atom_site_aniso_label
_atom_site_aniso_U_11
_atom_site_aniso_U_22
_atom_site_aniso_U_33
_atom_site_aniso_U_23
_atom_site_aniso_U_13
_atom_site_aniso_U_12
Zn01 0.0488(4) 0.0431(3) 0.0386(4) 0.0043(3) 0.0032(3) 0.0229(3)
Cl02 0.0481(7) 0.0430(7) 0.0509(9) -0.0068(6) -0.0035(7) 0.0207(6)
Cl03 0.0884(10) 0.0486(7) 0.0484(9) 0.0120(7) 0.0179(8) 0.0381(7)
Cl04 0.0616(9) 0.0742(9) 0.0534(11) 0.0085(8) -0.0177(8) 0.0149(7)
Cl05 0.0792(10) 0.0730(9) 0.0772(12) 0.0183(9) 0.0365(9) 0.0466(8)
N006 0.029(2) 0.041(3) 0.039(3) 0.006(2) -0.003(2) 0.013(2)
N007 0.034(2) 0.034(2) 0.044(3) 0.004(2) 0.004(2) 0.009(2)
N008 0.056(3) 0.065(3) 0.046(3) 0.014(3) 0.010(2) 0.032(2)
N009 0.066(3) 0.066(3) 0.059(4) 0.007(3) 0.010(3) 0.045(2)
O00A 0.063(3) 0.071(3) 0.088(4) 0.000(3) -0.001(3) 0.015(2)
N00B 0.049(3) 0.058(3) 0.070(4) 0.013(3) 0.017(3) 0.027(2)
C00C 0.028(3) 0.034(3) 0.037(3) 0.012(2) 0.004(2) 0.014(2)
N00D 0.088(3) 0.062(3) 0.050(3) 0.007(3) 0.019(3) 0.047(3)
C00E 0.038(3) 0.043(3) 0.029(3) 0.010(2) 0.003(2) 0.020(2)
C00F 0.032(3) 0.032(3) 0.037(3) 0.012(2) 0.000(2) 0.007(2)
C00G 0.038(3) 0.047(3) 0.037(3) 0.011(3) 0.006(2) 0.023(2)
C00H 0.038(3) 0.042(3) 0.030(3) 0.013(3) -0.001(2) 0.012(2)
C00I 0.036(3) 0.028(2) 0.030(3) 0.006(2) 0.007(2) 0.009(2)
C00J 0.031(3) 0.030(2) 0.041(3) 0.016(2) 0.007(2) 0.011(2)
C00K 0.026(2) 0.038(3) 0.032(3) 0.006(2) -0.011(2) 0.000(2)
C00L 0.047(3) 0.033(3) 0.028(3) 0.007(2) 0.000(2) 0.019(2)
C00M 0.059(3) 0.053(3) 0.041(4) 0.019(3) 0.012(3) 0.032(3)
C00N 0.031(3) 0.038(3) 0.032(3) 0.002(2) -0.002(2) 0.014(2)
C00O 0.039(3) 0.041(3) 0.038(3) 0.004(3) 0.006(3) 0.017(2)
C00P 0.042(3) 0.041(3) 0.042(3) 0.012(3) 0.011(3) 0.021(2)
C00Q 0.051(3) 0.036(3) 0.041(4) 0.000(3) 0.006(3) 0.019(3)
C00R 0.041(3) 0.037(3) 0.048(4) 0.005(3) 0.004(3) 0.020(2)
C00S 0.050(3) 0.041(3) 0.034(3) 0.002(3) -0.002(3) 0.010(3)
C00T 0.049(3) 0.048(3) 0.038(3) 0.012(3) 0.003(3) 0.025(3)
C00U 0.053(3) 0.031(3) 0.031(3) 0.009(2) 0.005(3) 0.015(2)
C00V 0.046(3) 0.040(3) 0.038(3) 0.014(3) 0.012(3) 0.018(2)
C00W 0.032(3) 0.046(3) 0.053(4) 0.017(3) 0.001(3) 0.016(2)
C00X 0.084(4) 0.035(3) 0.045(4) 0.010(3) 0.013(3) 0.030(3)
C00Y 0.039(3) 0.049(3) 0.061(4) 0.022(3) 0.011(3) 0.026(3)
C00Z 0.043(3) 0.041(3) 0.044(4) 0.006(3) -0.001(3) 0.007(2)
C010 0.035(3) 0.059(3) 0.053(4) 0.023(3) 0.004(3) 0.009(3)
C011 0.067(4) 0.035(3) 0.046(4) 0.006(3) 0.002(3) 0.012(3)
C012 0.042(3) 0.071(4) 0.049(4) 0.021(3) 0.010(3) 0.026(3)

loop_
_atom_type_symbol
_atom_type_description
_atom_type_scat_dispersion_real
_atom_type_scat_dispersion_imag
_atom_type_scat_source
C C 0.0033 0.0016 'International Tables Vol C Tables 4.2.6.8 and 6.1.1.4'
H H 0.0000 0.0000 'International Tables Vol C Tables 4.2.6.8 and 6.1.1.4'
Cl Cl 0.1484 0.1585 'International Tables Vol C Tables 4.2.6.8 and 6.1.1.4'
N N 0.0061 0.0033 'International Tables Vol C Tables 4.2.6.8 and 6.1.1.4'
O O 0.0106 0.0060 'International Tables Vol C Tables 4.2.6.8 and 6.1.1.4'
Zn Zn 0.2839 1.4301 'International Tables Vol C Tables 4.2.6.8 and 6.1.1.4'

loop_
_geom_angle_atom_site_label_1
_geom_angle_atom_site_label_2
_geom_angle_atom_site_label_3
_geom_angle
_geom_angle_site_symmetry_1
_geom_angle_site_symmetry_3
_geom_angle_publ_flag
Cl02 Zn01 Cl03 108.61(5) . . ?
Cl02 Zn01 Cl04 104.87(5) . . ?
Cl04 Zn01 Cl03 111.19(5) . . ?
Cl05 Zn01 Cl02 112.68(5) . . ?
Cl05 Zn01 Cl03 110.65(5) . . ?
Cl05 Zn01 Cl04 108.72(6) . . ?
C00C N006 C00I 125.4(5) . . ?
C00C N006 H006 121(3) . . ?
C00I N006 H006 112(3) . . ?
C00E N007 C00L 125.2(4) . . ?
C00E N007 H007 117(3) . . ?
C00L N007 H007 118(3) . . ?
H00A N008 H00B 109.4 . . ?
C00P N008 H00A 109.5 . . ?
C00P N008 H00B 109.5 . . ?
H00C N009 H00D 108.6 . . ?
C00V N009 H00C 108.9 . . ?
C00V N009 H00D 110.5 . . ?
H00J O00A H00L 104.4 . . ?
H00E N00B H00F 120.0 . . ?
C00T N00B H00E 120.0 . . ?
C00T N00B H00F 120.0 . . ?
N006 C00C C00G 120.8(4) . . ?
N006 C00C C00J 117.4(4) . . ?
C00G C00C C00J 121.8(4) . . ?
H00H N00D H00I 109.5 . . ?
C00M N00D H00H 109.5 . . ?
C00M N00D H00I 109.5 . . ?
N007 C00E C00H 117.5(4) . . ?
N007 C00E C00O 121.0(4) . . ?
C00O C00E C00H 121.4(4) . . ?
C00I C00F C00S 117.7(4) . . ?
C00K C00F C00I 118.4(5) . . ?
C00K C00F C00S 123.9(5) . . ?
C00C C00G H00G 120.4 . . ?
C00C C00G C00V 119.3(5) . . ?
C00V C00G H00G 120.4 . . ?
C00Z C00H C00E 118.1(4) . . ?
C00Z C00H C010 125.5(4) . . ?
C010 C00H C00E 116.4(4) . . ?
N006 C00I C00F 117.4(4) . . ?
N006 C00I C00N 121.1(4) . . ?
C00N C00I C00F 121.5(4) . . ?
C00C C00J C00W 116.8(4) . . ?
C00K C00J C00C 118.8(4) . . ?
C00K C00J C00W 124.4(5) . . ?
C00F C00K H00K 118.7 . . ?
C00J C00K C00F 122.7(4) . . ?
C00J C00K H00K 118.7 . . ?
N007 C00L C00R 120.7(4) . . ?
N007 C00L C00U 117.2(4) . . ?
C00R C00L C00U 122.1(4) . . ?
N00D C00M C00R 120.6(5) . . ?
N00D C00M C00X 120.3(5) . . ?
C00R C00M C00X 119.1(5) . . ?
C00I C00N H00N 120.4 . . ?
C00P C00N C00I 119.1(5) . . ?
C00P C00N H00N 120.4 . . ?
C00E C00O H00O 119.9 . . ?
C00T C00O C00E 120.2(4) . . ?
C00T C00O H00O 119.9 . . ?
N008 C00P C00N 121.6(5) . . ?
N008 C00P C00Q 117.9(5) . . ?
C00N C00P C00Q 120.4(4) . . ?
C00P C00Q H00Q 119.8 . . ?
C00S C00Q C00P 120.5(5) . . ?
C00S C00Q H00Q 119.8 . . ?
C00L C00R H00R 120.3 . . ?
C00M C00R C00L 119.4(4) . . ?
C00M C00R H00R 120.3 . . ?
C00F C00S H00S 119.7 . . ?
C00Q C00S C00F 120.7(5) . . ?
C00Q C00S H00S 119.7 . . ?
N00B C00T C00O 120.7(5) . . ?
N00B C00T C012 119.9(5) . . ?
C00O C00T C012 119.4(5) . . ?
C00L C00U C011 116.5(4) . . ?
C00Z C00U C00L 118.9(4) . . ?
C00Z C00U C011 124.6(4) . . ?
N009 C00V C00G 121.2(5) . . ?
N009 C00V C00Y 119.2(4) . . ?
C00G C00V C00Y 119.5(5) . . ?
C00J C00W H00W 119.1 . . ?
C00Y C00W C00J 121.8(5) . . ?
C00Y C00W H00W 119.1 . . ?
C00M C00X H00X 119.1 . . ?
C011 C00X C00M 121.8(5) . . ?
C011 C00X H00X 119.1 . . ?
C00V C00Y H00Y 119.6 . . ?
C00W C00Y C00V 120.7(4) . . ?
C00W C00Y H00Y 119.6 . . ?
C00H C00Z C00U 123.0(4) . . ?
C00H C00Z H00Z 118.5 . . ?
C00U C00Z H00Z 118.5 . . ?
C00H C010 H010 119.2 . . ?
C012 C010 C00H 121.5(5) . . ?
C012 C010 H010 119.2 . . ?
C00U C011 H011 119.5 . . ?
C00X C011 C00U 121.1(5) . . ?
C00X C011 H011 119.5 . . ?
C00T C012 H012 119.5 . . ?
C010 C012 C00T 121.1(5) . . ?
C010 C012 H012 119.5 . . ?

loop_
_geom_bond_atom_site_label_1
_geom_bond_atom_site_label_2
_geom_bond_distance
_geom_bond_site_symmetry_2
_geom_bond_publ_flag
Zn01 Cl02 2.2548(13) . ?
Zn01 Cl03 2.2856(13) . ?
Zn01 Cl04 2.2769(14) . ?
Zn01 Cl05 2.2547(14) . ?
N006 C00C 1.363(5) . ?
N006 C00I 1.367(6) . ?
N006 H006 0.74(4) . ?
N007 C00E 1.362(5) . ?
N007 C00L 1.364(5) . ?
N007 H007 0.80(4) . ?
N008 H00A 0.8615 . ?
N008 H00B 0.8614 . ?
N008 C00P 1.368(5) . ?
N009 H00C 0.8665 . ?
N009 H00D 0.8668 . ?
N009 C00V 1.363(6) . ?
O00A H00J 0.8499 . ?
O00A H00L 0.8499 . ?
N00B H00E 0.8600 . ?
N00B H00F 0.8600 . ?
N00B C00T 1.346(5) . ?
C00C C00G 1.384(6) . ?
C00C C00J 1.412(6) . ?
N00D H00H 0.8601 . ?
N00D H00I 0.8603 . ?
N00D C00M 1.367(5) . ?
C00E C00H 1.427(5) . ?
C00E C00O 1.378(6) . ?
C00F C00I 1.413(6) . ?
C00F C00K 1.391(5) . ?
C00F C00S 1.417(6) . ?
C00G H00G 0.9300 . ?
C00G C00V 1.385(5) . ?
C00H C00Z 1.375(6) . ?
C00H C010 1.425(6) . ?
C00I C00N 1.386(5) . ?
C00J C00K 1.376(6) . ?
C00J C00W 1.421(5) . ?
C00K H00K 0.9300 . ?
C00L C00R 1.381(6) . ?
C00L C00U 1.415(6) . ?
C00M C00R 1.379(6) . ?
C00M C00X 1.413(6) . ?
C00N H00N 0.9300 . ?
C00N C00P 1.374(6) . ?
C00O H00O 0.9300 . ?
C00O C00T 1.378(6) . ?
C00P C00Q 1.414(6) . ?
C00Q H00Q 0.9300 . ?
C00Q C00S 1.354(5) . ?
C00R H00R 0.9300 . ?
C00S H00S 0.9300 . ?
C00T C012 1.410(6) . ?
C00U C00Z 1.378(6) . ?
C00U C011 1.425(6) . ?
C00V C00Y 1.421(6) . ?
C00W H00W 0.9300 . ?
C00W C00Y 1.331(6) . ?
C00X H00X 0.9300 . ?
C00X C011 1.332(6) . ?
C00Y H00Y 0.9300 . ?
C00Z H00Z 0.9300 . ?
C010 H010 0.9300 . ?
C010 C012 1.341(6) . ?
C011 H011 0.9300 . ?
C012 H012 0.9300 . ?

loop_
_geom_torsion_atom_site_label_1
_geom_torsion_atom_site_label_2
_geom_torsion_atom_site_label_3
_geom_torsion_atom_site_label_4
_geom_torsion
_geom_torsion_site_symmetry_1
_geom_torsion_site_symmetry_2
_geom_torsion_site_symmetry_3
_geom_torsion_site_symmetry_4
_geom_torsion_publ_flag
N006 C00C C00G C00V 179.6(4) . . . . ?
N006 C00C C00J C00K 1.1(6) . . . . ?
N006 C00C C00J C00W 178.5(4) . . . . ?
N006 C00I C00N C00P 179.8(4) . . . . ?
N007 C00E C00H C00Z 0.2(6) . . . . ?
N007 C00E C00H C010 -178.0(4) . . . . ?
N007 C00E C00O C00T 177.4(4) . . . . ?
N007 C00L C00R C00M -178.7(4) . . . . ?
N007 C00L C00U C00Z 0.1(7) . . . . ?
N007 C00L C00U C011 178.7(4) . . . . ?
N008 C00P C00Q C00S -175.0(4) . . . . ?
N009 C00V C00Y C00W 175.7(4) . . . . ?
N00B C00T C012 C010 177.6(5) . . . . ?
C00C N006 C00I C00F -0.9(6) . . . . ?
C00C N006 C00I C00N 179.6(4) . . . . ?
C00C C00G C00V N009 -174.5(4) . . . . ?
C00C C00G C00V C00Y 2.3(6) . . . . ?
C00C C00J C00K C00F -1.5(6) . . . . ?
C00C C00J C00W C00Y 1.7(6) . . . . ?
N00D C00M C00R C00L -179.8(4) . . . . ?
N00D C00M C00X C011 178.6(5) . . . . ?
C00E N007 C00L C00R 179.7(4) . . . . ?
C00E N007 C00L C00U 0.3(7) . . . . ?
C00E C00H C00Z C00U 0.2(7) . . . . ?
C00E C00H C010 C012 -0.6(7) . . . . ?
C00E C00O C00T N00B -177.8(4) . . . . ?
C00E C00O C00T C012 1.6(7) . . . . ?
C00F C00I C00N C00P 0.3(6) . . . . ?
C00G C00C C00J C00K -177.9(4) . . . . ?
C00G C00C C00J C00W -0.5(6) . . . . ?
C00G C00V C00Y C00W -1.2(7) . . . . ?
C00H C00E C00O C00T -0.9(7) . . . . ?
C00H C010 C012 C00T 1.3(8) . . . . ?
C00I N006 C00C C00G 179.1(4) . . . . ?
C00I N006 C00C C00J 0.1(6) . . . . ?
C00I C00F C00K C00J 0.8(6) . . . . ?
C00I C00F C00S C00Q -0.8(6) . . . . ?
C00I C00N C00P N008 175.4(4) . . . . ?
C00I C00N C00P C00Q -2.4(6) . . . . ?
C00J C00C C00G C00V -1.4(6) . . . . ?
C00J C00W C00Y C00V -0.8(7) . . . . ?
C00K C00F C00I N006 0.4(6) . . . . ?
C00K C00F C00I C00N 180.0(4) . . . . ?
C00K C00F C00S C00Q -179.4(4) . . . . ?
C00K C00J C00W C00Y 178.9(4) . . . . ?
C00L N007 C00E C00H -0.4(7) . . . . ?
C00L N007 C00E C00O -178.8(4) . . . . ?
C00L C00U C00Z C00H -0.3(7) . . . . ?
C00L C00U C011 C00X -0.4(7) . . . . ?
C00M C00X C011 C00U 1.6(8) . . . . ?
C00N C00P C00Q C00S 2.9(7) . . . . ?
C00O C00E C00H C00Z 178.6(4) . . . . ?
C00O C00E C00H C010 0.4(6) . . . . ?
C00O C00T C012 C010 -1.8(7) . . . . ?
C00P C00Q C00S C00F -1.3(7) . . . . ?
C00R C00L C00U C00Z -179.4(4) . . . . ?
C00R C00L C00U C011 -0.7(7) . . . . ?
C00R C00M C00X C011 -1.6(8) . . . . ?
C00S C00F C00I N006 -178.2(4) . . . . ?
C00S C00F C00I C00N 1.3(6) . . . . ?
C00S C00F C00K C00J 179.3(4) . . . . ?
C00U C00L C00R C00M 0.8(7) . . . . ?
C00W C00J C00K C00F -178.7(4) . . . . ?
C00X C00M C00R C00L 0.4(7) . . . . ?
C00Z C00H C010 C012 -178.6(5) . . . . ?
C00Z C00U C011 C00X 178.1(5) . . . . ?
C010 C00H C00Z C00U 178.2(4) . . . . ?
C011 C00U C00Z C00H -178.8(5) . . . . ?
